data_4346044
loop_
_publ_author_name
'Gonzalez, Miguel I.'
'Bloch, Eric D.'
'Mason, Jarad A.'
'Teat, Simon J.'
'Long, Jeffrey R.'

_publ_section_title
;
 Single-crystal-to-single-crystal metalation of a metal-organic framework:
 a route toward structurally well-defined catalysts.
;
_journal_issue 6
_journal_name_full 'Inorganic chemistry'
_journal_page_first 2995
_journal_page_last 3005
_journal_paper_doi 10.1021/acs.inorgchem.5b00096
_journal_volume 54
_journal_year 2015
_chemical_formula_sum 'C67.2 H40.72 Br8.4 Fe4.2 N12.24 O29.36 Zr6'
_chemical_formula_weight 2942.45
_chemical_name_common Zr6O4(OH)4(bpydc)5.34(FeBr2)4.20(CH3CN)1.56
_space_group_crystal_system cubic
_space_group_IT_number 205
_space_group_name_Hall '-P 2ac 2ab 3'
_space_group_name_H-M_alt 'P a -3'
_atom_sites_solution_hydrogens geom
_atom_sites_solution_primary direct
_atom_sites_solution_secondary difmap
_audit_creation_date 2014-11-16
_audit_creation_method
;
Olex2 1.2
(compiled 2014.08.28 svn.r2986 for OlexSys, GUI svn.r4874)
;
_cell_angle_alpha 90
_cell_angle_beta 90
_cell_angle_gamma 90
_cell_formula_units_Z 4
_cell_length_a 26.255(4)
_cell_length_b 26.255(4)
_cell_length_c 26.255(4)
_cell_measurement_reflns_used 9848
_cell_measurement_temperature 100(2)
_cell_measurement_theta_max 33.121
_cell_measurement_theta_min 3.384
_cell_volume 18098(5)
_computing_cell_refinement 'Bruker SAINT v8.18c'
_computing_data_collection 'Bruker APEX 2'
_computing_data_reduction 'Bruker SAINT v8.18c'
_computing_molecular_graphics 'Olex2 (Dolomanov et al., 2009)'
_computing_publication_material 'Olex2 (Dolomanov et al., 2009)'
_computing_structure_refinement 'SHELXL-2014 (Sheldrick, 2014)'
_computing_structure_solution SHELXS-2014
_diffrn_ambient_temperature 100(2)
_diffrn_measured_fraction_theta_full 0.996
_diffrn_measured_fraction_theta_max 0.997
_diffrn_measurement_device_type 'Bruker APEX II CCD diffractometer'
_diffrn_measurement_method '\w/\q scans'
_diffrn_radiation_type synchrotron
_diffrn_radiation_wavelength 0.7749
_diffrn_reflns_av_R_equivalents 0.0854
_diffrn_reflns_av_unetI/netI 0.0265
_diffrn_reflns_Laue_measured_fraction_full 0.996
_diffrn_reflns_Laue_measured_fraction_max 0.997
_diffrn_reflns_limit_h_max 34
_diffrn_reflns_limit_h_min -34
_diffrn_reflns_limit_k_max 34
_diffrn_reflns_limit_k_min -34
_diffrn_reflns_limit_l_max 34
_diffrn_reflns_limit_l_min -34
_diffrn_reflns_number 165536
_diffrn_reflns_point_group_measured_fraction_full 0.996
_diffrn_reflns_point_group_measured_fraction_max 0.997
_diffrn_reflns_theta_full 27.706
_diffrn_reflns_theta_max 30.202
_diffrn_reflns_theta_min 2.675
_diffrn_source 'Advanced Light Source station 11.3.1'
_exptl_absorpt_coefficient_mu 3.202
_exptl_absorpt_correction_T_max 0.9282
_exptl_absorpt_correction_T_min 0.8326
_exptl_absorpt_correction_type multi-scan
_exptl_absorpt_process_details 'SADABS 2008/1 Bruker AXS Madison WI USA'
_exptl_crystal_colour 'red violet'
_exptl_crystal_density_diffrn 1.081
_exptl_crystal_density_method 'not measured'
_exptl_crystal_description octahedron
_exptl_crystal_F_000 5596
_exptl_crystal_size_max 0.04
_exptl_crystal_size_mid 0.04
_exptl_crystal_size_min 0.04
_refine_diff_density_max 1.642
_refine_diff_density_min -1.070
_refine_diff_density_rms 0.169
_refine_ls_extinction_method none
_refine_ls_goodness_of_fit_ref 1.169
_refine_ls_hydrogen_treatment constr
_refine_ls_matrix_type full
_refine_ls_number_parameters 251
_refine_ls_number_reflns 7128
_refine_ls_number_restraints 54
_refine_ls_restrained_S_all 1.191
_refine_ls_R_factor_all 0.0742
_refine_ls_R_factor_gt 0.0683
_refine_ls_shift/su_max 0.001
_refine_ls_shift/su_mean 0.000
_refine_ls_structure_factor_coef Fsqd
_refine_ls_weighting_details 'w=1/[\s^2^(Fo^2^)+(0.1103P)^2^+68.6096P] where P=(Fo^2^+2Fc^2^)/3'
_refine_ls_weighting_scheme calc
_refine_ls_wR_factor_gt 0.2029
_refine_ls_wR_factor_ref 0.2074
_reflns_Friedel_coverage 0.000
_reflns_number_gt 6551
_reflns_number_total 7128
_reflns_threshold_expression 'I > 2\s(I)'
_cod_data_source_file ic5b00096_si_008.cif
_cod_data_source_block mig060s
_cod_original_cell_volume 18098(8)
_cod_original_formula_sum 'C67.20 H40.72 Br8.40 Fe4.20 N12.24 O29.36 Zr6'
_cod_database_code 4346044
_shelxl_version_number 2014/6
_shelx_space_group_comment
;
The symmetry employed for this shelxl refinement is uniquely defined
by the following loop, which should always be used as a source of
symmetry information in preference to the above space-group names.
They are only intended as comments.
;
_shelx_estimated_absorpt_t_max 0.883
_shelx_estimated_absorpt_t_min 0.883
_olex2_refinement_description
;
1. Fixed Uiso
 At 1.2 times of:
  All C(H) groups
2. Rigid bond restraints
 Fe1, Br1A, Br2A, Br2B, Br1B
 with sigma for 1-2 distances of 0.01 and sigma for 1-3 distances of 0.01
3. Uiso/Uaniso restraints and constraints
Fe1 \\sim Br1A \\sim Br2A \\sim Br2B \\sim Br1B: within 2.6A with sigma of 0.02
and sigma for terminal atoms of 0.04
O2A \\sim O2B \\sim O1A \\sim O1B: within 0.7A with sigma of 0.04 and sigma for
terminal atoms of 0.08
4. Others
 Fixed Sof: O1A(0.5) O2A(0.16667) O1B(0.5) O2B(0.16667) O3(0.89) O4(0.89)
 O5(0.89) O6(0.89) C1(0.89) C2(0.89) H2(0.89) C3(0.89) H3(0.89) C4(0.89)
 C5(0.89) H5(0.89) C6(0.89) C7(0.89) H7(0.89) C8(0.89) H8(0.89) C9(0.89)
 C10(0.89) H10(0.89) C11(0.89) C12(0.89) N1(0.89) N2(0.89) Fe1(0.7) Br1A(0.52)
 Br2A(0.52) Br1B(0.18) Br2B(0.18) C13(0.26) C14(0.26) N3(0.26)
5.a Aromatic/amide H refined with riding coordinates:
 C2(H2), C3(H3), C5(H5), C7(H7), C8(H8), C10(H10)
;
_olex2_submission_special_instructions 'No special instructions were received'

loop_
_space_group_symop_operation_xyz
'x, y, z'
'z, x, y'
'y, z, x'
'-y+1/2, -z, x+1/2'
'z+1/2, -x+1/2, -y'
'-y, z+1/2, -x+1/2'
'-z+1/2, -x, y+1/2'
'-z, x+1/2, -y+1/2'
'y+1/2, -z+1/2, -x'
'-x+1/2, -y, z+1/2'
'x+1/2, -y+1/2, -z'
'-x, y+1/2, -z+1/2'
'-x, -y, -z'
'-z, -x, -y'
'-y, -z, -x'
'y-1/2, z, -x-1/2'
'-z-1/2, x-1/2, y'
'y, -z-1/2, x-1/2'
'z-1/2, x, -y-1/2'
'z, -x-1/2, y-1/2'
'-y-1/2, z-1/2, x'
'x-1/2, y, -z-1/2'
'-x-1/2, y-1/2, z'
'x, -y-1/2, z-1/2'

loop_
_atom_site_label
_atom_site_type_symbol
_atom_site_fract_x
_atom_site_fract_y
_atom_site_fract_z
_atom_site_U_iso_or_equiv
_atom_site_adp_type
_atom_site_occupancy
_atom_site_site_symmetry_order
_atom_site_calc_flag
_atom_site_refinement_flags_posn
_atom_site_refinement_flags_adp
_atom_site_refinement_flags_occupancy
_atom_site_disorder_assembly
_atom_site_disorder_group
Zr1 Zr 0.51192(2) 0.51385(2) 0.09265(2) 0.01690(15) Uani 1 1 d . . . . .
O1A O 0.5511(4) 0.5677(4) 0.0376(4) 0.0160(19) Uani 0.5 1 d . . . . 1
O2A O 0.4469(4) 0.5531(4) 0.0531(4) 0.020(3) Uani 0.5 3 d S T P . 1
O1B O 0.5384(4) 0.5501(4) 0.0281(4) 0.0139(18) Uani 0.5 1 d . . . . 2
O2B O 0.4607(4) 0.5393(4) 0.0393(4) 0.025(4) Uani 0.5 3 d S T P . 2
O3 O 0.5888(2) 0.5293(2) 0.12109(19) 0.0269(11) Uani 0.89 1 d . . . . .
O4 O 0.64260(18) 0.5282(2) 0.05353(19) 0.0254(10) Uani 0.89 1 d . . . . .
O5 O 0.8768(2) 0.4946(2) 0.40761(18) 0.0254(10) Uani 0.89 1 d . . . . .
O6 O 0.94481(18) 0.5106(2) 0.35570(17) 0.0242(10) Uani 0.89 1 d . . . . .
C1 C 0.7554(4) 0.5366(6) 0.2045(4) 0.063(3) Uani 0.89 1 d . . . . .
C2 C 0.7643(4) 0.5483(7) 0.1555(5) 0.079(5) Uani 0.89 1 d . . . . .
H2 H 0.7970 0.5576 0.1455 0.094 Uiso 0.89 1 calc R . . . .
C3 C 0.7255(4) 0.5466(6) 0.1193(4) 0.067(4) Uani 0.89 1 d . . . . .
H3 H 0.7324 0.5513 0.0848 0.081 Uiso 0.89 1 calc R . . . .
C4 C 0.6764(3) 0.5378(4) 0.1364(3) 0.041(2) Uani 0.89 1 d . . . . .
C5 C 0.6681(4) 0.5316(6) 0.1887(4) 0.065(4) Uani 0.89 1 d . . . . .
H5 H 0.6348 0.5295 0.2007 0.078 Uiso 0.89 1 calc R . . . .
C6 C 0.7943(4) 0.5324(6) 0.2453(4) 0.061(3) Uani 0.89 1 d . . . . .
C7 C 0.8457(4) 0.5382(7) 0.2352(4) 0.081(5) Uani 0.89 1 d . . . . .
H7 H 0.8568 0.5468 0.2027 0.097 Uiso 0.89 1 calc R . . . .
C8 C 0.8800(4) 0.5310(6) 0.2738(4) 0.070(4) Uani 0.89 1 d . . . . .
H8 H 0.9146 0.5362 0.2684 0.083 Uiso 0.89 1 calc R . . . .
C9 C 0.8621(3) 0.5157(4) 0.3216(3) 0.040(2) Uani 0.89 1 d . . . . .
C10 C 0.8100(4) 0.5099(5) 0.3290(4) 0.056(3) Uani 0.89 1 d . . . . .
H10 H 0.7972 0.4998 0.3605 0.067 Uiso 0.89 1 calc R . . . .
C11 C 0.6332(3) 0.5312(3) 0.1002(3) 0.0293(16) Uani 0.89 1 d . . . . .
C12 C 0.8978(3) 0.5063(3) 0.3652(3) 0.0261(15) Uani 0.89 1 d . . . . .
N1 N 0.7071(3) 0.5285(6) 0.2222(3) 0.075(4) Uani 0.89 1 d . . . A .
N2 N 0.7786(3) 0.5191(5) 0.2903(4) 0.069(3) Uani 0.89 1 d . . . A .
Fe1 Fe 0.69656(7) 0.51619(16) 0.30068(7) 0.1016(12) Uani 0.7 1 d . U . . .
Br1A Br 0.6601(2) 0.4342(3) 0.3027(3) 0.224(3) Uani 0.52 1 d . U . A 1
Br2A Br 0.6843(3) 0.5936(4) 0.3461(3) 0.257(4) Uani 0.52 1 d . U . A 1
Br1B Br 0.6061(6) 0.4908(10) 0.2984(5) 0.213(8) Uani 0.18 1 d . U . A 2
Br2B Br 0.6937(5) 0.5344(10) 0.3941(6) 0.194(7) Uani 0.18 1 d . U . A 2
C13 C 0.3599(9) 0.6401(9) 0.1401(9) 0.17(2) Uani 0.78 3 d S T P B 3
C14 C 0.3249(11) 0.6751(11) 0.1751(11) 0.18(3) Uani 0.78 3 d S T P B 3
N3 N 0.3827(6) 0.6173(6) 0.1173(6) 0.119(11) Uani 0.78 3 d S T P B 3

loop_
_atom_site_aniso_label
_atom_site_aniso_U_11
_atom_site_aniso_U_22
_atom_site_aniso_U_33
_atom_site_aniso_U_23
_atom_site_aniso_U_13
_atom_site_aniso_U_12
Zr1 0.0190(3) 0.0183(3) 0.0135(2) -0.00091(17) -0.00034(18) 0.00093(18)
O1A 0.017(4) 0.012(5) 0.019(5) -0.003(4) -0.001(4) -0.003(3)
O2A 0.020(3) 0.020(3) 0.020(3) 0.005(4) -0.005(4) -0.005(4)
O1B 0.019(5) 0.010(4) 0.013(4) 0.001(3) -0.003(3) 0.000(3)
O2B 0.025(4) 0.025(4) 0.025(4) -0.005(4) 0.005(4) 0.005(4)
O3 0.024(3) 0.034(3) 0.023(2) -0.006(2) -0.013(2) -0.004(2)
O4 0.020(2) 0.033(3) 0.024(2) 0.0014(19) -0.0081(19) 0.000(2)
O5 0.028(2) 0.031(3) 0.017(2) -0.0002(19) -0.0084(19) -0.002(2)
O6 0.023(2) 0.035(3) 0.014(2) 0.0040(19) -0.0095(18) -0.001(2)
C1 0.029(5) 0.122(11) 0.037(5) 0.012(6) -0.025(4) -0.010(6)
C2 0.028(5) 0.154(14) 0.054(7) 0.027(8) -0.015(5) -0.023(7)
C3 0.027(5) 0.131(12) 0.044(6) 0.026(7) -0.013(4) -0.014(6)
C4 0.021(4) 0.068(6) 0.032(4) 0.004(4) -0.019(3) 0.000(4)
C5 0.033(5) 0.131(12) 0.032(5) 0.014(6) -0.020(4) -0.007(6)
C6 0.030(5) 0.113(10) 0.039(5) 0.017(6) -0.020(4) -0.021(5)
C7 0.040(6) 0.163(15) 0.039(6) 0.045(7) -0.018(5) -0.028(7)
C8 0.033(5) 0.135(12) 0.040(5) 0.021(6) -0.022(4) -0.022(6)
C9 0.018(3) 0.074(6) 0.028(4) 0.010(4) -0.015(3) -0.001(4)
C10 0.030(5) 0.101(9) 0.035(5) 0.012(5) -0.019(4) -0.010(5)
C11 0.019(3) 0.043(4) 0.026(3) 0.004(3) -0.013(3) -0.006(3)
C12 0.020(3) 0.043(4) 0.015(3) 0.003(3) -0.009(2) 0.000(3)
N1 0.026(4) 0.168(12) 0.031(4) 0.009(6) -0.016(3) -0.012(5)
N2 0.027(4) 0.130(10) 0.049(5) 0.021(6) -0.020(4) -0.019(5)
Fe1 0.0281(10) 0.249(4) 0.0273(9) 0.0183(15) -0.0154(7) -0.0209(16)
Br1A 0.176(5) 0.301(7) 0.197(6) 0.133(5) -0.047(4) -0.153(5)
Br2A 0.188(6) 0.432(10) 0.150(5) -0.173(7) -0.014(4) 0.075(7)
Br1B 0.126(9) 0.42(2) 0.089(7) 0.013(11) 0.004(6) -0.126(13)
Br2B 0.093(7) 0.37(2) 0.119(8) -0.101(12) 0.029(6) -0.085(11)
C13 0.17(2) 0.17(2) 0.17(2) -0.059(18) 0.059(18) 0.059(18)
C14 0.18(3) 0.18(3) 0.18(3) -0.04(2) 0.04(2) 0.04(2)
N3 0.119(11) 0.119(11) 0.119(11) -0.029(11) 0.029(11) 0.029(11)

loop_
_atom_type_symbol
_atom_type_description
_atom_type_scat_dispersion_real
_atom_type_scat_dispersion_imag
_atom_type_scat_source
C C 0.0040 0.0020 'International Tables Vol C Tables 4.2.6.8 and 6.1.1.4'
H H 0.0000 0.0000 'International Tables Vol C Tables 4.2.6.8 and 6.1.1.4'
Br Br -0.7170 2.9490 'International Tables Vol C Tables 4.2.6.8 and 6.1.1.4'
Fe Fe 0.3680 0.9950 'International Tables Vol C Tables 4.2.6.8 and 6.1.1.4'
N N 0.0080 0.0040 'International Tables Vol C Tables 4.2.6.8 and 6.1.1.4'
O O 0.0140 0.0070 'International Tables Vol C Tables 4.2.6.8 and 6.1.1.4'
Zr Zr -1.8230 0.6800 'International Tables Vol C Tables 4.2.6.8 and 6.1.1.4'

loop_
_geom_angle_atom_site_label_1
_geom_angle_atom_site_label_2
_geom_angle_atom_site_label_3
_geom_angle
_geom_angle_site_symmetry_1
_geom_angle_site_symmetry_3
O1A Zr1 O1A 76.8(3) . 18_565
O1A Zr1 O1A 123.4(5) 7_564 .
O1A Zr1 O1A 77.3(3) 7_564 18_565
O1A Zr1 O2A 76.9(3) 7_564 .
O2A Zr1 O1A 76.4(3) . .
O2A Zr1 O1A 122.8(5) . 18_565
O1B Zr1 O1B 61.0(4) 18_565 .
O1B Zr1 O1B 61.1(4) 7_564 18_565
O1B Zr1 O1B 92.0(6) 7_564 .
O1B Zr1 O3 83.5(3) 18_565 .
O1B Zr1 O3 141.2(3) 7_564 .
O1B Zr1 O3 83.3(3) . .
O1B Zr1 O4 141.2(3) . 18_565
O1B Zr1 O4 83.6(3) 7_564 18_565
O1B Zr1 O4 83.7(3) 18_565 18_565
O1B Zr1 O5 141.6(3) 18_565 15_666
O1B Zr1 O5 140.9(3) 7_564 15_666
O1B Zr1 O5 83.9(3) . 15_666
O1B Zr1 O6 84.3(3) 7_564 22_556
O1B Zr1 O6 141.8(3) 18_565 22_556
O1B Zr1 O6 141.7(3) . 22_556
O2B Zr1 O1B 60.7(4) . .
O2B Zr1 O1B 60.8(4) . 7_564
O2B Zr1 O1B 91.2(6) . 18_565
O2B Zr1 O3 140.88(17) . .
O2B Zr1 O4 141.29(16) . 18_565
O2B Zr1 O5 83.9(4) . 15_666
O2B Zr1 O6 84.8(4) . 22_556
O3 Zr1 O1A 140.8(3) . 7_564
O3 Zr1 O1A 71.3(3) . 18_565
O3 Zr1 O1A 71.5(3) . .
O3 Zr1 O2A 140.56(17) . .
O3 Zr1 O4 76.8(2) . 18_565
O3 Zr1 O5 77.0(2) . 15_666
O3 Zr1 O6 121.95(19) . 22_556
O4 Zr1 O1A 71.8(3) 18_565 18_565
O4 Zr1 O1A 71.4(3) 18_565 7_564
O4 Zr1 O1A 141.0(3) 18_565 .
O4 Zr1 O2A 140.92(17) 18_565 .
O5 Zr1 O1A 140.1(3) 15_666 7_564
O5 Zr1 O1A 71.7(3) 15_666 .
O5 Zr1 O1A 140.9(3) 15_666 18_565
O5 Zr1 O2A 71.4(4) 15_666 .
O5 Zr1 O4 122.45(19) 15_666 18_565
O5 Zr1 O6 75.8(2) 15_666 22_556
O6 Zr1 O1A 71.9(3) 22_556 7_564
O6 Zr1 O1A 140.5(3) 22_556 .
O6 Zr1 O1A 141.3(3) 22_556 18_565
O6 Zr1 O2A 72.4(4) 22_556 .
O6 Zr1 O4 76.4(2) 22_556 18_565
Zr1 O1A Zr1 101.9(4) 6_655 .
Zr1 O1A Zr1 102.0(4) 6_655 19_656
Zr1 O1A Zr1 101.2(4) . 19_656
Zr1 O2A Zr1 102.3(6) 7_564 .
Zr1 O2A Zr1 102.3(6) 6_655 .
Zr1 O2A Zr1 102.3(6) 7_564 6_655
Zr1 O1B Zr1 116.8(4) 6_655 19_656
Zr1 O1B Zr1 116.5(5) 6_655 .
Zr1 O1B Zr1 116.5(4) 19_656 .
Zr1 O2B Zr1 117.1(3) 7_564 .
Zr1 O2B Zr1 117.1(3) 7_564 6_655
Zr1 O2B Zr1 117.1(3) . 6_655
C11 O3 Zr1 134.0(4) . .
C11 O4 Zr1 131.9(5) . 19_656
C12 O5 Zr1 132.2(4) . 14_666
C12 O6 Zr1 131.1(4) . 22_656
C2 C1 C6 126.0(10) . .
C2 C1 N1 121.6(8) . .
N1 C1 C6 112.4(10) . .
C1 C2 C3 121.3(10) . .
C4 C3 C2 117.6(10) . .
C3 C4 C5 118.9(8) . .
C3 C4 C11 121.4(8) . .
C5 C4 C11 119.6(8) . .
N1 C5 C4 121.7(10) . .
C7 C6 C1 121.7(10) . .
N2 C6 C1 117.3(10) . .
N2 C6 C7 120.7(9) . .
C8 C7 C6 119.0(10) . .
C7 C8 C9 119.0(10) . .
C8 C9 C12 121.4(7) . .
C10 C9 C8 119.1(8) . .
C10 C9 C12 119.5(8) . .
N2 C10 C9 118.9(9) . .
O3 C11 C4 114.9(7) . .
O4 C11 O3 126.4(6) . .
O4 C11 C4 118.7(7) . .
O5 C12 C9 115.7(6) . .
O6 C12 O5 127.7(6) . .
O6 C12 C9 116.6(6) . .
C1 N1 Fe1 118.7(6) . .
C5 N1 C1 118.2(9) . .
C5 N1 Fe1 123.1(7) . .
C6 N2 C10 123.3(9) . .
C6 N2 Fe1 115.8(6) . .
C10 N2 Fe1 120.8(8) . .
N1 Fe1 N2 75.0(3) . .
N1 Fe1 Br1A 102.5(4) . .
N1 Fe1 Br2A 112.2(5) . .
N1 Fe1 Br1B 98.3(4) . .
N1 Fe1 Br2B 159.3(7) . .
N2 Fe1 Br1A 115.9(4) . .
N2 Fe1 Br2A 99.6(4) . .
N2 Fe1 Br1B 163.9(7) . .
N2 Fe1 Br2B 98.4(4) . .
Br1A Fe1 Br2A 135.6(3) . .
Br1B Fe1 Br2B 92.7(4) . .
N3 C13 C14 180(5) . .

loop_
_geom_bond_atom_site_label_1
_geom_bond_atom_site_label_2
_geom_bond_distance
_geom_bond_site_symmetry_2
Zr1 O1A 2.243(10) 7_564
Zr1 O1A 2.268(10) .
Zr1 O1A 2.271(10) 18_565
Zr1 O2A 2.249(9) .
Zr1 O1B 2.064(10) .
Zr1 O1B 2.058(9) 7_564
Zr1 O1B 2.062(10) 18_565
Zr1 O2B 2.053(3) .
Zr1 O3 2.190(5) .
Zr1 O4 2.243(5) 18_565
Zr1 O5 2.219(5) 15_666
Zr1 O6 2.225(4) 22_556
O1A Zr1 2.271(10) 19_656
O1A Zr1 2.243(10) 6_655
O2A Zr1 2.249(9) 7_564
O2A Zr1 2.249(9) 6_655
O1B Zr1 2.062(10) 19_656
O1B Zr1 2.057(9) 6_655
O2B Zr1 2.053(3) 6_655
O2B Zr1 2.053(3) 7_564
O3 C11 1.288(10) .
O4 Zr1 2.243(5) 19_656
O4 C11 1.252(9) .
O5 Zr1 2.219(5) 14_666
O5 C12 1.281(9) .
O6 Zr1 2.225(4) 22_656
O6 C12 1.264(9) .
C1 C2 1.343(16) .
C1 C6 1.483(11) .
C1 N1 1.365(14) .
C2 C3 1.393(14) .
C3 C4 1.386(13) .
C4 C5 1.398(13) .
C4 C11 1.491(9) .
C5 N1 1.354(11) .
C6 C7 1.385(15) .
C6 N2 1.301(14) .
C7 C8 1.368(13) .
C8 C9 1.400(14) .
C9 C10 1.391(12) .
C9 C12 1.498(9) .
C10 N2 1.329(11) .
N1 Fe1 2.104(9) .
N2 Fe1 2.173(9) .
Fe1 Br1A 2.356(7) .
Fe1 Br2A 2.378(9) .
Fe1 Br1B 2.468(14) .
Fe1 Br2B 2.501(14) .
C13 C14 1.59(6) .
C13 N3 1.03(4) .

loop_
_geom_torsion_atom_site_label_1
_geom_torsion_atom_site_label_2
_geom_torsion_atom_site_label_3
_geom_torsion_atom_site_label_4
_geom_torsion
_geom_torsion_site_symmetry_1
Zr1 O3 C11 O4 6.6(13) .
Zr1 O3 C11 C4 -173.6(6) .
Zr1 O4 C11 O3 -6.1(13) 19_656
Zr1 O4 C11 C4 174.0(6) 19_656
Zr1 O5 C12 O6 11.2(13) 14_666
Zr1 O5 C12 C9 -169.4(6) 14_666
Zr1 O6 C12 O5 -12.2(13) 22_656
Zr1 O6 C12 C9 168.4(6) 22_656
C1 C2 C3 C4 7(3) .
C1 C6 C7 C8 -176.2(16) .
C1 C6 N2 C10 174.3(14) .
C1 C6 N2 Fe1 -8.9(19) .
C2 C1 C6 C7 -3(3) .
C2 C1 C6 N2 -177.8(16) .
C2 C1 N1 C5 1(3) .
C2 C1 N1 Fe1 -175.2(13) .
C2 C3 C4 C5 1(2) .
C2 C3 C4 C11 -175.0(13) .
C3 C4 C5 N1 -7(2) .
C3 C4 C11 O3 -172.1(11) .
C3 C4 C11 O4 7.8(15) .
C4 C5 N1 C1 6(2) .
C4 C5 N1 Fe1 -177.4(10) .
C5 C4 C11 O3 12.2(14) .
C5 C4 C11 O4 -167.9(11) .
C6 C1 C2 C3 174.1(16) .
C6 C1 N1 C5 179.6(14) .
C6 C1 N1 Fe1 3.1(19) .
C6 C7 C8 C9 3(3) .
C7 C6 N2 C10 0(3) .
C7 C6 N2 Fe1 176.5(13) .
C7 C8 C9 C10 -2(2) .
C7 C8 C9 C12 179.0(13) .
C8 C9 C10 N2 0(2) .
C8 C9 C12 O5 177.1(11) .
C8 C9 C12 O6 -3.4(15) .
C9 C10 N2 C6 1(2) .
C9 C10 N2 Fe1 -175.5(9) .
C10 C9 C12 O5 -1.7(14) .
C10 C9 C12 O6 177.8(10) .
C11 C4 C5 N1 168.6(13) .
C12 C9 C10 N2 178.9(11) .
N1 C1 C2 C3 -8(3) .
N1 C1 C6 C7 178.6(15) .
N1 C1 C6 N2 4(2) .
N2 C6 C7 C8 -2(3) .
